data_2218722
loop_
_publ_author_name
'Wei, Mei-yan'
'Liu, Zhen'
'Shao, Chang-lun'
'Jia, Zhen-bin'
'Wang, Chang-yun'

_publ_section_title
;
 3-Hydroxymethyl-6,8-dimethoxy-2<i>H</i>-chromen-2-one
;
_journal_coeditor_code HK2466
_journal_issue 7
_journal_name_full 'Acta Crystallographica Section E'
_journal_page_first o1189
_journal_paper_doi 10.1107/S1600536808015833
_journal_volume 64
_journal_year 2008
_chemical_formula_iupac 'C12 H12 O5'
_chemical_formula_moiety 'C12 H12 O5'
_chemical_formula_sum 'C12 H12 O5'
_chemical_formula_weight 236.22
_chemical_name_systematic
;
3-Hydroxymethyl-6,8-dimethoxy-2<i>H</i>-chromen-2-one
;
_space_group_IT_number 14
_symmetry_cell_setting monoclinic
_symmetry_space_group_name_Hall '-P 2ybc'
_symmetry_space_group_name_H-M 'P 1 21/c 1'
_atom_sites_solution_hydrogens geom
_atom_sites_solution_primary direct
_atom_sites_solution_secondary difmap
_audit_creation_method SHELXL97
_cell_angle_alpha 90.00
_cell_angle_beta 95.035(2)
_cell_angle_gamma 90.00
_cell_formula_units_Z 16
_cell_length_a 14.6979(16)
_cell_length_b 12.2246(14)
_cell_length_c 23.896(3)
_cell_measurement_reflns_used 5413
_cell_measurement_temperature 173(2)
_cell_measurement_theta_max 26.96
_cell_measurement_theta_min 2.17
_cell_volume 4277.0(9)
_computing_cell_refinement 'SAINT (Bruker, 1997)'
_computing_data_collection 'SMART (Bruker, 1997)'
_computing_data_reduction 'SAINT (Bruker, 2001)'
_computing_molecular_graphics 'SHELXTL (Sheldrick, 2008)'
_computing_publication_material 'SHELXTL (Sheldrick, 2008)'
_computing_structure_refinement 'SHELXL97 (Sheldrick, 2008)'
_computing_structure_solution 'SHELXS97 (Sheldrick, 2008)'
_diffrn_ambient_temperature 173(2)
_diffrn_measured_fraction_theta_full 0.997
_diffrn_measured_fraction_theta_max 0.997
_diffrn_measurement_device_type 'Bruker SMART CCD area-detector'
_diffrn_measurement_method '\f and \w'
_diffrn_radiation_monochromator graphite
_diffrn_radiation_source 'fine-focus sealed tube'
_diffrn_radiation_type MoK\a
_diffrn_radiation_wavelength 0.71073
_diffrn_reflns_av_R_equivalents 0.0410
_diffrn_reflns_av_sigmaI/netI 0.0516
_diffrn_reflns_limit_h_max 16
_diffrn_reflns_limit_h_min -17
_diffrn_reflns_limit_k_max 14
_diffrn_reflns_limit_k_min -6
_diffrn_reflns_limit_l_max 28
_diffrn_reflns_limit_l_min -28
_diffrn_reflns_number 19027
_diffrn_reflns_theta_full 25.50
_diffrn_reflns_theta_max 25.50
_diffrn_reflns_theta_min 1.71
_exptl_absorpt_coefficient_mu 0.115
_exptl_absorpt_correction_T_max 0.9718
_exptl_absorpt_correction_T_min 0.9457
_exptl_absorpt_correction_type multi-scan
_exptl_absorpt_process_details '(SADABS; Bruker, 2001)'
_exptl_crystal_colour yellow
_exptl_crystal_density_diffrn 1.467
_exptl_crystal_density_method 'not measured'
_exptl_crystal_description block
_exptl_crystal_F_000 1984
_exptl_crystal_size_max 0.49
_exptl_crystal_size_mid 0.42
_exptl_crystal_size_min 0.25
_refine_diff_density_max 0.552
_refine_diff_density_min -0.345
_refine_ls_extinction_method none
_refine_ls_goodness_of_fit_ref 1.001
_refine_ls_hydrogen_treatment constr
_refine_ls_matrix_type full
_refine_ls_number_parameters 625
_refine_ls_number_reflns 7927
_refine_ls_number_restraints 0
_refine_ls_restrained_S_all 1.001
_refine_ls_R_factor_all 0.0964
_refine_ls_R_factor_gt 0.0540
_refine_ls_shift/su_max 0.000
_refine_ls_shift/su_mean 0.000
_refine_ls_structure_factor_coef Fsqd
_refine_ls_weighting_details 'calc w = 1/[\s^2^(Fo^2^)+(0.0977P)^2^] where P=(Fo^2^+2Fc^2^)/3'
_refine_ls_weighting_scheme calc
_refine_ls_wR_factor_gt 0.1373
_refine_ls_wR_factor_ref 0.1698
_reflns_number_gt 4460
_reflns_number_total 7927
_reflns_threshold_expression I>2\s(I)
_cod_data_source_file hk2466.cif
_cod_data_source_block I
_cod_original_sg_symbol_H-M 'P 21/c'
_cod_database_code 2218722
_cod_database_fobs_code 2218722

loop_
_symmetry_equiv_pos_as_xyz
'x, y, z'
'-x, y+1/2, -z+1/2'
'-x, -y, -z'
'x, -y-1/2, z-1/2'

loop_
_atom_site_type_symbol
_atom_site_label
_atom_site_fract_x
_atom_site_fract_y
_atom_site_fract_z
_atom_site_U_iso_or_equiv
_atom_site_adp_type
_atom_site_calc_flag
_atom_site_refinement_flags
_atom_site_occupancy
O O1 0.34046(10) 0.06130(12) 0.46126(6) 0.0222(4) Uani d . 1
O O2 0.23122(10) -0.02976(13) 0.49764(7) 0.0292(4) Uani d . 1
O O3 0.39758(10) 0.25128(12) 0.43110(7) 0.0285(4) Uani d . 1
O O4 0.66666(11) 0.07960(14) 0.36495(7) 0.0357(5) Uani d . 1
O O5 0.36461(10) -0.32898(13) 0.47854(8) 0.0363(5) Uani d . 1
H H5 0.3374 -0.3868 0.4863 0.054 Uiso calc R 1
O O6 0.40867(10) 0.01426(12) 0.28271(6) 0.0232(4) Uani d . 1
O O7 0.51833(10) 0.10466(13) 0.24619(7) 0.0303(4) Uani d . 1
O O8 0.34984(10) -0.17613(12) 0.31126(7) 0.0289(4) Uani d . 1
O O9 0.08454(10) -0.00244(14) 0.38154(7) 0.0345(4) Uani d . 1
O O10 0.38760(11) 0.40517(13) 0.26800(8) 0.0368(5) Uani d . 1
H H10 0.4159 0.4627 0.2612 0.055 Uiso calc R 1
O O11 0.07893(9) 0.13556(12) 0.21061(6) 0.0223(4) Uani d . 1
O O12 -0.02891(10) 0.04463(13) 0.24848(7) 0.0302(4) Uani d . 1
O O13 0.13692(10) 0.32770(12) 0.18371(7) 0.0263(4) Uani d . 1
O O14 0.40080(10) 0.17646(13) 0.11225(7) 0.0318(4) Uani d . 1
O O15 0.10756(10) -0.25362(13) 0.22829(8) 0.0368(5) Uani d . 1
H H15 0.0815 -0.3121 0.2362 0.055 Uiso calc R 1
O O16 0.16996(10) -0.06143(12) 0.03306(6) 0.0237(4) Uani d . 1
O O17 0.27877(10) 0.02844(13) -0.00470(7) 0.0311(4) Uani d . 1
O O18 0.10944(10) -0.25392(12) 0.05812(7) 0.0276(4) Uani d . 1
O O19 -0.15022(10) -0.09995(13) 0.13372(7) 0.0312(4) Uani d . 1
O O20 0.14506(11) 0.32841(13) 0.01782(8) 0.0356(5) Uani d . 1
H H20 0.1698 0.3864 0.0079 0.053 Uiso calc R 1
C C1 0.45277(14) 0.16623(18) 0.42108(9) 0.0207(5) Uani d . 1
C C2 0.53456(15) 0.17311(19) 0.39616(9) 0.0234(5) Uani d . 1
H H2 0.5560 0.2420 0.3844 0.028 Uiso calc R 1
C C3 0.58498(14) 0.07853(19) 0.38857(10) 0.0244(6) Uani d . 1
C C4 0.55564(15) -0.0224(2) 0.40567(10) 0.0266(6) Uani d . 1
H H4 0.5914 -0.0859 0.4009 0.032 Uiso calc R 1
C C5 0.47303(14) -0.03036(19) 0.43007(9) 0.0211(5) Uani d . 1
C C6 0.43561(15) -0.13227(19) 0.44780(9) 0.0237(5) Uani d . 1
H H6 0.4687 -0.1981 0.4437 0.028 Uiso calc R 1
C C7 0.35488(15) -0.13599(18) 0.47000(9) 0.0222(5) Uani d . 1
C C8 0.30436(15) -0.03491(18) 0.47759(9) 0.0221(5) Uani d . 1
C C9 0.42242(14) 0.06384(18) 0.43726(9) 0.0196(5) Uani d . 1
C C10 0.43098(16) 0.35850(18) 0.42034(11) 0.0313(6) Uani d . 1
H H10A 0.4897 0.3699 0.4423 0.047 Uiso calc R 1
H H10B 0.3870 0.4132 0.4311 0.047 Uiso calc R 1
H H10C 0.4392 0.3659 0.3803 0.047 Uiso calc R 1
C C11 0.69700(16) 0.1788(2) 0.34201(11) 0.0332(6) Uani d . 1
H H11A 0.6495 0.2072 0.3145 0.050 Uiso calc R 1
H H11B 0.7529 0.1652 0.3236 0.050 Uiso calc R 1
H H11C 0.7095 0.2324 0.3722 0.050 Uiso calc R 1
C C12 0.30893(15) -0.23834(18) 0.48782(10) 0.0265(6) Uani d . 1
H H12A 0.2987 -0.2337 0.5281 0.032 Uiso calc R 1
H H12B 0.2489 -0.2467 0.4660 0.032 Uiso calc R 1
C C13 0.29574(15) -0.09025(19) 0.32277(9) 0.0215(5) Uani d . 1
C C14 0.21541(14) -0.09679(19) 0.34822(9) 0.0229(5) Uani d . 1
H H14 0.1940 -0.1658 0.3598 0.027 Uiso calc R 1
C C15 0.16535(15) -0.00206(19) 0.35712(9) 0.0242(5) Uani d . 1
C C16 0.19569(15) 0.09855(19) 0.34029(9) 0.0251(5) Uani d . 1
H H16 0.1607 0.1624 0.3457 0.030 Uiso calc R 1
C C17 0.27796(14) 0.10636(18) 0.31530(9) 0.0207(5) Uani d . 1
C C18 0.31568(15) 0.20840(18) 0.29729(9) 0.0229(5) Uani d . 1
H H18 0.2832 0.2745 0.3019 0.027 Uiso calc R 1
C C19 0.39549(14) 0.21186(18) 0.27420(9) 0.0217(5) Uani d . 1
C C20 0.44543(15) 0.11029(18) 0.26644(9) 0.0221(5) Uani d . 1
C C21 0.32695(14) 0.01213(18) 0.30696(9) 0.0199(5) Uani d . 1
C C22 0.31769(17) -0.28333(18) 0.32396(11) 0.0304(6) Uani d . 1
H H22A 0.3139 -0.2900 0.3646 0.046 Uiso calc R 1
H H22B 0.3601 -0.3384 0.3117 0.046 Uiso calc R 1
H H22C 0.2571 -0.2949 0.3043 0.046 Uiso calc R 1
C C23 0.05554(16) -0.1015(2) 0.40576(10) 0.0319(6) Uani d . 1
H H23A 0.0453 -0.1572 0.3764 0.048 Uiso calc R 1
H H23B -0.0014 -0.0886 0.4232 0.048 Uiso calc R 1
H H23C 0.1027 -0.1268 0.4343 0.048 Uiso calc R 1
C C24 0.44016(15) 0.31340(18) 0.25490(10) 0.0268(6) Uani d . 1
H H24A 0.5026 0.3198 0.2738 0.032 Uiso calc R 1
H H24B 0.4447 0.3099 0.2138 0.032 Uiso calc R 1
C C25 0.19106(14) 0.24339(18) 0.17149(9) 0.0203(5) Uani d . 1
C C26 0.27178(14) 0.25041(18) 0.14697(9) 0.0222(5) Uani d . 1
H H26 0.2938 0.3199 0.1366 0.027 Uiso calc R 1
C C27 0.32196(14) 0.15630(19) 0.13717(9) 0.0224(5) Uani d . 1
C C28 0.29236(15) 0.05458(19) 0.15189(9) 0.0241(5) Uani d . 1
H H28 0.3272 -0.0088 0.1451 0.029 Uiso calc R 1
C C29 0.20983(14) 0.04547(18) 0.17709(9) 0.0192(5) Uani d . 1
C C30 0.17217(15) -0.05651(19) 0.19477(9) 0.0220(5) Uani d . 1
H H30 0.2044 -0.1225 0.1894 0.026 Uiso calc R 1
C C31 0.09317(15) -0.06079(18) 0.21847(9) 0.0205(5) Uani d . 1
C C32 0.04357(15) 0.03915(18) 0.22739(9) 0.0216(5) Uani d . 1
C C33 0.16038(14) 0.13937(18) 0.18639(9) 0.0185(5) Uani d . 1
C C34 0.17076(17) 0.43486(18) 0.17191(11) 0.0335(6) Uani d . 1
H H34A 0.2298 0.4464 0.1935 0.050 Uiso calc R 1
H H34B 0.1272 0.4902 0.1825 0.050 Uiso calc R 1
H H34C 0.1784 0.4410 0.1317 0.050 Uiso calc R 1
C C35 0.45447(15) 0.0838(2) 0.09976(11) 0.0338(6) Uani d . 1
H H35A 0.4754 0.0460 0.1347 0.051 Uiso calc R 1
H H35B 0.5075 0.1080 0.0808 0.051 Uiso calc R 1
H H35C 0.4174 0.0337 0.0752 0.051 Uiso calc R 1
C C36 0.05020(15) -0.16391(18) 0.23784(10) 0.0238(5) Uani d . 1
H H36A 0.0415 -0.1585 0.2784 0.029 Uiso calc R 1
H H36B -0.0104 -0.1746 0.2170 0.029 Uiso calc R 1
C C37 0.05696(15) -0.16841(19) 0.07157(9) 0.0212(5) Uani d . 1
C C38 -0.02323(14) -0.17498(18) 0.09693(9) 0.0228(5) Uani d . 1
H H38 -0.0458 -0.2445 0.1070 0.027 Uiso calc R 1
C C39 -0.07202(15) -0.08039(19) 0.10811(9) 0.0234(5) Uani d . 1
C C40 -0.04122(14) 0.02177(19) 0.09371(9) 0.0230(5) Uani d . 1
H H40 -0.0749 0.0857 0.1011 0.028 Uiso calc R 1
C C41 0.04095(15) 0.02945(18) 0.06786(9) 0.0209(5) Uani d . 1
C C42 0.07907(15) 0.13177(18) 0.05071(9) 0.0217(5) Uani d . 1
H H42 0.0479 0.1981 0.0571 0.026 Uiso calc R 1
C C43 0.15768(15) 0.13529(18) 0.02582(9) 0.0220(5) Uani d . 1
C C44 0.20614(15) 0.03467(18) 0.01684(9) 0.0226(5) Uani d . 1
C C45 0.08888(14) -0.06456(18) 0.05764(9) 0.0189(5) Uani d . 1
C C46 0.07568(17) -0.36016(19) 0.07114(11) 0.0337(6) Uani d . 1
H H46A 0.0718 -0.3661 0.1118 0.051 Uiso calc R 1
H H46B 0.1173 -0.4163 0.0590 0.051 Uiso calc R 1
H H46C 0.0149 -0.3707 0.0516 0.051 Uiso calc R 1
C C47 -0.20234(15) -0.0070(2) 0.14792(10) 0.0321(6) Uani d . 1
H H47A -0.1643 0.0410 0.1732 0.048 Uiso calc R 1
H H47B -0.2555 -0.0312 0.1667 0.048 Uiso calc R 1
H H47C -0.2230 0.0332 0.1136 0.048 Uiso calc R 1
C C48 0.19980(15) 0.23813(18) 0.00552(10) 0.0250(5) Uani d . 1
H H48A 0.2621 0.2472 0.0243 0.030 Uiso calc R 1
H H48B 0.2044 0.2336 -0.0355 0.030 Uiso calc R 1

loop_
_atom_site_aniso_label
_atom_site_aniso_U_11
_atom_site_aniso_U_22
_atom_site_aniso_U_33
_atom_site_aniso_U_12
_atom_site_aniso_U_13
_atom_site_aniso_U_23
O1 0.0190(8) 0.0156(8) 0.0336(9) -0.0001(7) 0.0122(7) 0.0015(7)
O2 0.0240(9) 0.0185(9) 0.0475(11) 0.0006(7) 0.0170(8) 0.0021(8)
O3 0.0263(9) 0.0137(9) 0.0479(11) 0.0007(7) 0.0169(8) 0.0038(8)
O4 0.0277(9) 0.0263(10) 0.0566(12) 0.0021(8) 0.0237(9) 0.0079(9)
O5 0.0302(10) 0.0146(9) 0.0670(13) 0.0002(7) 0.0210(9) 0.0051(9)
O6 0.0210(8) 0.0162(9) 0.0339(9) -0.0007(7) 0.0106(7) 0.0017(7)
O7 0.0260(9) 0.0186(9) 0.0488(11) -0.0012(7) 0.0178(8) 0.0042(8)
O8 0.0275(9) 0.0134(9) 0.0483(11) -0.0004(7) 0.0169(8) 0.0031(8)
O9 0.0260(9) 0.0300(10) 0.0502(11) 0.0032(8) 0.0202(8) 0.0090(8)
O10 0.0354(10) 0.0147(9) 0.0635(12) 0.0001(8) 0.0221(9) 0.0041(9)
O11 0.0204(8) 0.0139(8) 0.0344(9) 0.0001(7) 0.0122(7) 0.0020(7)
O12 0.0277(9) 0.0187(9) 0.0472(11) -0.0012(7) 0.0203(8) 0.0012(8)
O13 0.0247(8) 0.0108(8) 0.0455(10) 0.0016(7) 0.0145(8) 0.0046(7)
O14 0.0248(9) 0.0214(9) 0.0524(11) 0.0009(7) 0.0219(8) 0.0009(8)
O15 0.0314(9) 0.0149(9) 0.0673(12) -0.0003(8) 0.0214(9) 0.0065(9)
O16 0.0238(8) 0.0149(8) 0.0340(9) 0.0000(7) 0.0124(7) 0.0035(7)
O17 0.0298(9) 0.0193(9) 0.0473(11) 0.0009(8) 0.0207(8) 0.0030(8)
O18 0.0274(9) 0.0120(8) 0.0460(11) 0.0019(7) 0.0172(8) 0.0044(7)
O19 0.0244(9) 0.0218(9) 0.0505(11) 0.0009(7) 0.0203(8) -0.0017(8)
O20 0.0344(10) 0.0144(9) 0.0614(12) 0.0007(8) 0.0230(9) 0.0052(9)
C1 0.0206(12) 0.0180(12) 0.0241(13) 0.0029(10) 0.0052(10) 0.0010(10)
C2 0.0237(12) 0.0186(13) 0.0290(13) -0.0028(10) 0.0079(10) 0.0026(10)
C3 0.0183(12) 0.0239(13) 0.0325(14) 0.0020(10) 0.0107(10) 0.0012(11)
C4 0.0231(12) 0.0195(13) 0.0380(15) 0.0029(10) 0.0084(11) -0.0001(11)
C5 0.0199(12) 0.0189(12) 0.0245(13) -0.0007(10) 0.0028(10) 0.0010(10)
C6 0.0250(13) 0.0148(12) 0.0316(14) 0.0027(10) 0.0037(11) -0.0012(10)
C7 0.0223(12) 0.0178(12) 0.0265(13) -0.0002(10) 0.0025(10) 0.0013(10)
C8 0.0231(12) 0.0158(12) 0.0279(13) -0.0038(10) 0.0055(10) -0.0009(10)
C9 0.0160(11) 0.0193(13) 0.0239(13) 0.0009(10) 0.0037(10) 0.0002(10)
C10 0.0361(14) 0.0123(12) 0.0479(16) -0.0015(11) 0.0165(12) 0.0011(11)
C11 0.0271(13) 0.0309(15) 0.0439(16) -0.0025(11) 0.0160(12) 0.0065(12)
C12 0.0248(12) 0.0164(12) 0.0391(15) 0.0008(10) 0.0074(11) 0.0007(11)
C13 0.0225(12) 0.0175(12) 0.0249(13) 0.0026(10) 0.0043(10) 0.0014(10)
C14 0.0239(12) 0.0183(12) 0.0272(13) -0.0035(10) 0.0058(10) 0.0023(10)
C15 0.0185(12) 0.0279(14) 0.0271(13) -0.0002(10) 0.0075(10) 0.0003(10)
C16 0.0251(12) 0.0186(13) 0.0325(14) 0.0063(10) 0.0083(11) 0.0012(10)
C17 0.0198(11) 0.0173(12) 0.0250(13) 0.0016(10) 0.0025(10) 0.0001(10)
C18 0.0272(12) 0.0136(12) 0.0280(13) 0.0008(10) 0.0033(10) 0.0006(10)
C19 0.0231(12) 0.0163(12) 0.0260(13) -0.0014(10) 0.0033(10) 0.0017(10)
C20 0.0210(12) 0.0178(12) 0.0279(13) -0.0031(10) 0.0040(10) 0.0015(10)
C21 0.0176(11) 0.0194(13) 0.0231(13) -0.0002(10) 0.0034(10) -0.0001(10)
C22 0.0359(14) 0.0125(12) 0.0450(16) -0.0024(11) 0.0164(12) 0.0026(11)
C23 0.0259(13) 0.0317(15) 0.0402(16) -0.0037(11) 0.0154(12) 0.0022(12)
C24 0.0260(13) 0.0168(12) 0.0387(15) 0.0015(10) 0.0093(11) 0.0013(11)
C25 0.0221(11) 0.0157(12) 0.0234(12) 0.0021(10) 0.0039(10) 0.0007(10)
C26 0.0212(11) 0.0157(12) 0.0305(13) -0.0013(10) 0.0071(10) 0.0013(10)
C27 0.0179(11) 0.0214(12) 0.0287(13) -0.0003(10) 0.0072(10) 0.0006(10)
C28 0.0225(12) 0.0181(13) 0.0326(14) 0.0030(10) 0.0075(11) -0.0003(10)
C29 0.0191(12) 0.0166(12) 0.0222(12) -0.0006(10) 0.0045(10) 0.0018(10)
C30 0.0241(12) 0.0146(12) 0.0275(13) 0.0021(10) 0.0045(10) -0.0002(10)
C31 0.0226(12) 0.0153(12) 0.0238(12) -0.0040(10) 0.0038(10) 0.0010(10)
C32 0.0220(12) 0.0179(12) 0.0257(13) -0.0036(10) 0.0071(10) 0.0011(10)
C33 0.0150(11) 0.0178(12) 0.0229(13) -0.0017(9) 0.0032(9) 0.0013(10)
C34 0.0382(15) 0.0110(12) 0.0544(17) 0.0029(11) 0.0217(13) 0.0051(11)
C35 0.0239(13) 0.0257(14) 0.0547(18) 0.0057(11) 0.0205(12) -0.0023(12)
C36 0.0224(12) 0.0152(12) 0.0349(14) -0.0005(10) 0.0079(11) 0.0027(10)
C37 0.0209(12) 0.0169(12) 0.0261(13) 0.0018(10) 0.0042(10) 0.0022(10)
C38 0.0229(12) 0.0152(12) 0.0313(14) -0.0036(10) 0.0080(10) -0.0003(10)
C39 0.0195(12) 0.0211(13) 0.0303(14) 0.0002(10) 0.0063(10) -0.0015(10)
C40 0.0226(12) 0.0167(12) 0.0304(14) 0.0040(10) 0.0070(10) -0.0028(10)
C41 0.0234(12) 0.0172(12) 0.0222(12) 0.0001(10) 0.0036(10) 0.0012(10)
C42 0.0233(12) 0.0154(12) 0.0268(13) 0.0039(10) 0.0033(10) -0.0016(10)
C43 0.0234(12) 0.0183(13) 0.0247(13) 0.0015(10) 0.0041(10) 0.0013(10)
C44 0.0239(12) 0.0167(12) 0.0280(13) -0.0018(10) 0.0063(10) 0.0019(10)
C45 0.0157(11) 0.0193(12) 0.0226(12) 0.0001(9) 0.0074(9) 0.0015(10)
C46 0.0400(15) 0.0125(12) 0.0517(17) 0.0016(11) 0.0212(13) 0.0049(11)
C47 0.0215(12) 0.0272(14) 0.0497(17) 0.0056(11) 0.0158(12) -0.0038(12)
C48 0.0275(13) 0.0165(12) 0.0326(14) 0.0001(10) 0.0113(11) 0.0024(10)

loop_
_atom_type_symbol
_atom_type_description
_atom_type_scat_dispersion_real
_atom_type_scat_dispersion_imag
_atom_type_scat_source
C C 0.0033 0.0016 'International Tables Vol C Tables 4.2.6.8 and 6.1.1.4'
H H 0.0000 0.0000 'International Tables Vol C Tables 4.2.6.8 and 6.1.1.4'
O O 0.0106 0.0060 'International Tables Vol C Tables 4.2.6.8 and 6.1.1.4'

loop_
_geom_angle_atom_site_label_1
_geom_angle_atom_site_label_2
_geom_angle_atom_site_label_3
_geom_angle
C8 O1 C9 121.02(17)
C1 O3 C10 116.84(16)
C3 O4 C11 118.93(18)
C12 O5 H5 109.5
C20 O6 C21 121.18(17)
C13 O8 C22 116.95(17)
C15 O9 C23 118.58(18)
C24 O10 H10 109.5
C32 O11 C33 121.44(17)
C25 O13 C34 115.63(16)
C27 O14 C35 116.87(17)
C36 O15 H15 109.5
C44 O16 C45 121.41(17)
C37 O18 C46 115.62(16)
C39 O19 C47 117.11(17)
C48 O20 H20 109.5
O3 C1 C2 125.7(2)
O3 C1 C9 115.42(18)
C2 C1 C9 118.9(2)
C1 C2 C3 119.7(2)
C1 C2 H2 120.2
C3 C2 H2 120.2
O4 C3 C4 116.0(2)
O4 C3 C2 122.7(2)
C4 C3 C2 121.3(2)
C3 C4 C5 119.5(2)
C3 C4 H4 120.3
C5 C4 H4 120.3
C9 C5 C4 119.2(2)
C9 C5 C6 117.25(19)
C4 C5 C6 123.5(2)
C7 C6 C5 121.3(2)
C7 C6 H6 119.4
C5 C6 H6 119.4
C6 C7 C8 119.8(2)
C6 C7 C12 125.1(2)
C8 C7 C12 115.05(18)
O2 C8 O1 116.6(2)
O2 C8 C7 124.7(2)
O1 C8 C7 118.68(18)
O1 C9 C5 121.96(19)
O1 C9 C1 116.60(19)
C5 C9 C1 121.44(19)
O3 C10 H10A 109.5
O3 C10 H10B 109.5
H10A C10 H10B 109.5
O3 C10 H10C 109.5
H10A C10 H10C 109.5
H10B C10 H10C 109.5
O4 C11 H11A 109.5
O4 C11 H11B 109.5
H11A C11 H11B 109.5
O4 C11 H11C 109.5
H11A C11 H11C 109.5
H11B C11 H11C 109.5
O5 C12 C7 109.23(17)
O5 C12 H12A 109.8
C7 C12 H12A 109.8
O5 C12 H12B 109.8
C7 C12 H12B 109.8
H12A C12 H12B 108.3
O8 C13 C14 125.7(2)
O8 C13 C21 115.18(18)
C14 C13 C21 119.1(2)
C13 C14 C15 120.1(2)
C13 C14 H14 119.9
C15 C14 H14 119.9
O9 C15 C16 116.2(2)
O9 C15 C14 123.4(2)
C16 C15 C14 120.4(2)
C15 C16 C17 119.9(2)
C15 C16 H16 120.0
C17 C16 H16 120.0
C21 C17 C16 119.1(2)
C21 C17 C18 117.25(19)
C16 C17 C18 123.7(2)
C19 C18 C17 121.5(2)
C19 C18 H18 119.3
C17 C18 H18 119.3
C18 C19 C20 119.5(2)
C18 C19 C24 125.2(2)
C20 C19 C24 115.25(18)
O7 C20 O6 116.7(2)
O7 C20 C19 124.6(2)
O6 C20 C19 118.63(19)
O6 C21 C17 121.93(19)
O6 C21 C13 116.71(19)
C17 C21 C13 121.4(2)
O8 C22 H22A 109.5
O8 C22 H22B 109.5
H22A C22 H22B 109.5
O8 C22 H22C 109.5
H22A C22 H22C 109.5
H22B C22 H22C 109.5
O9 C23 H23A 109.5
O9 C23 H23B 109.5
H23A C23 H23B 109.5
O9 C23 H23C 109.5
H23A C23 H23C 109.5
H23B C23 H23C 109.5
O10 C24 C19 109.10(17)
O10 C24 H24A 109.9
C19 C24 H24A 109.9
O10 C24 H24B 109.9
C19 C24 H24B 109.9
H24A C24 H24B 108.3
O13 C25 C26 126.4(2)
O13 C25 C33 115.32(18)
C26 C25 C33 118.3(2)
C25 C26 C27 120.6(2)
C25 C26 H26 119.7
C27 C26 H26 119.7
O14 C27 C28 125.0(2)
O14 C27 C26 113.80(19)
C28 C27 C26 121.25(19)
C27 C28 C29 119.1(2)
C27 C28 H28 120.5
C29 C28 H28 120.5
C33 C29 C28 119.2(2)
C33 C29 C30 116.64(19)
C28 C29 C30 124.2(2)
C31 C30 C29 121.9(2)
C31 C30 H30 119.1
C29 C30 H30 119.1
C30 C31 C32 119.8(2)
C30 C31 C36 124.6(2)
C32 C31 C36 115.61(18)
O12 C32 O11 116.3(2)
O12 C32 C31 125.2(2)
O11 C32 C31 118.46(18)
O11 C33 C29 121.81(19)
O11 C33 C25 116.60(19)
C29 C33 C25 121.59(19)
O13 C34 H34A 109.5
O13 C34 H34B 109.5
H34A C34 H34B 109.5
O13 C34 H34C 109.5
H34A C34 H34C 109.5
H34B C34 H34C 109.5
O14 C35 H35A 109.5
O14 C35 H35B 109.5
H35A C35 H35B 109.5
O14 C35 H35C 109.5
H35A C35 H35C 109.5
H35B C35 H35C 109.5
O15 C36 C31 109.18(17)
O15 C36 H36A 109.8
C31 C36 H36A 109.8
O15 C36 H36B 109.8
C31 C36 H36B 109.8
H36A C36 H36B 108.3
O18 C37 C38 126.0(2)
O18 C37 C45 115.65(18)
C38 C37 C45 118.3(2)
C37 C38 C39 120.7(2)
C37 C38 H38 119.7
C39 C38 H38 119.7
O19 C39 C40 125.1(2)
O19 C39 C38 113.91(19)
C40 C39 C38 121.0(2)
C39 C40 C41 118.8(2)
C39 C40 H40 120.6
C41 C40 H40 120.6
C45 C41 C40 119.5(2)
C45 C41 C42 117.00(19)
C40 C41 C42 123.5(2)
C43 C42 C41 121.5(2)
C43 C42 H42 119.3
C41 C42 H42 119.3
C42 C43 C44 119.4(2)
C42 C43 C48 124.3(2)
C44 C43 C48 116.22(18)
O17 C44 O16 116.2(2)
O17 C44 C43 124.9(2)
O16 C44 C43 118.83(18)
O16 C45 C41 121.82(19)
O16 C45 C37 116.53(19)
C41 C45 C37 121.6(2)
O18 C46 H46A 109.5
O18 C46 H46B 109.5
H46A C46 H46B 109.5
O18 C46 H46C 109.5
H46A C46 H46C 109.5
H46B C46 H46C 109.5
O19 C47 H47A 109.5
O19 C47 H47B 109.5
H47A C47 H47B 109.5
O19 C47 H47C 109.5
H47A C47 H47C 109.5
H47B C47 H47C 109.5
O20 C48 C43 109.20(16)
O20 C48 H48A 109.8
C43 C48 H48A 109.8
O20 C48 H48B 109.8
C43 C48 H48B 109.8
H48A C48 H48B 108.3

loop_
_geom_bond_atom_site_label_1
_geom_bond_atom_site_label_2
_geom_bond_distance
O1 C8 1.361(3)
O1 C9 1.379(2)
O2 C8 1.216(2)
O3 C1 1.353(3)
O3 C10 1.431(3)
O4 C3 1.371(2)
O4 C11 1.418(3)
O5 C12 1.407(3)
O5 H5 0.8400
O6 C20 1.363(3)
O6 C21 1.379(2)
O7 C20 1.216(2)
O8 C13 1.360(3)
O8 C22 1.435(2)
O9 C15 1.368(2)
O9 C23 1.423(3)
O10 C24 1.413(3)
O10 H10 0.8400
O11 C32 1.363(2)
O11 C33 1.375(2)
O12 C32 1.220(2)
O13 C25 1.350(2)
O13 C34 1.438(3)
O14 C27 1.371(2)
O14 C35 1.427(3)
O15 C36 1.414(3)
O15 H15 0.8400
O16 C44 1.360(3)
O16 C45 1.375(2)
O17 C44 1.227(2)
O18 C37 1.354(3)
O18 C46 1.434(3)
O19 C39 1.370(2)
O19 C47 1.428(3)
O20 C48 1.412(3)
O20 H20 0.8400
C1 C2 1.390(3)
C1 C9 1.395(3)
C2 C3 1.394(3)
C2 H2 0.9500
C3 C4 1.380(3)
C4 C5 1.396(3)
C4 H4 0.9500
C5 C9 1.390(3)
C5 C6 1.440(3)
C6 C7 1.342(3)
C6 H6 0.9500
C7 C8 1.461(3)
C7 C12 1.501(3)
C10 H10A 0.9800
C10 H10B 0.9800
C10 H10C 0.9800
C11 H11A 0.9800
C11 H11B 0.9800
C11 H11C 0.9800
C12 H12A 0.9900
C12 H12B 0.9900
C13 C14 1.377(3)
C13 C21 1.396(3)
C14 C15 1.398(3)
C14 H14 0.9500
C15 C16 1.380(3)
C16 C17 1.398(3)
C16 H16 0.9500
C17 C21 1.382(3)
C17 C18 1.446(3)
C18 C19 1.340(3)
C18 H18 0.9500
C19 C20 1.463(3)
C19 C24 1.496(3)
C22 H22A 0.9800
C22 H22B 0.9800
C22 H22C 0.9800
C23 H23A 0.9800
C23 H23B 0.9800
C23 H23C 0.9800
C24 H24A 0.9900
C24 H24B 0.9900
C25 C26 1.371(3)
C25 C33 1.405(3)
C26 C27 1.397(3)
C26 H26 0.9500
C27 C28 1.373(3)
C28 C29 1.405(3)
C28 H28 0.9500
C29 C33 1.387(3)
C29 C30 1.442(3)
C30 C31 1.337(3)
C30 H30 0.9500
C31 C32 1.448(3)
C31 C36 1.501(3)
C34 H34A 0.9800
C34 H34B 0.9800
C34 H34C 0.9800
C35 H35A 0.9800
C35 H35B 0.9800
C35 H35C 0.9800
C36 H36A 0.9900
C36 H36B 0.9900
C37 C38 1.374(3)
C37 C45 1.404(3)
C38 C39 1.399(3)
C38 H38 0.9500
C39 C40 1.382(3)
C40 C41 1.407(3)
C40 H40 0.9500
C41 C45 1.381(3)
C41 C42 1.445(3)
C42 C43 1.346(3)
C42 H42 0.9500
C43 C44 1.447(3)
C43 C48 1.501(3)
C46 H46A 0.9800
C46 H46B 0.9800
C46 H46C 0.9800
C47 H47A 0.9800
C47 H47B 0.9800
C47 H47C 0.9800
C48 H48A 0.9900
C48 H48B 0.9900

loop_
_geom_hbond_atom_site_label_D
_geom_hbond_atom_site_label_H
_geom_hbond_atom_site_label_A
_geom_hbond_site_symmetry_A
_geom_hbond_distance_DH
_geom_hbond_distance_HA
_geom_hbond_distance_DA
_geom_hbond_angle_DHA
_geom_hbond_publ_flag
O20 H20 O2 4_565 0.84 2.00 2.829(2) 170.8 yes
O15 H15 O12 2_545 0.84 1.96 2.800(2) 175.0 yes
O10 H10 O7 2_655 0.84 2.00 2.838(2) 173.7 yes
O5 H5 O17 4_556 0.84 1.96 2.790(2) 172.8 yes

loop_
_geom_torsion_atom_site_label_1
_geom_torsion_atom_site_label_2
_geom_torsion_atom_site_label_3
_geom_torsion_atom_site_label_4
_geom_torsion
C10 O3 C1 C2 -6.8(3)
C10 O3 C1 C9 173.8(2)
O3 C1 C2 C3 179.7(2)
C9 C1 C2 C3 -0.9(3)
C11 O4 C3 C4 174.6(2)
C11 O4 C3 C2 -6.6(3)
C1 C2 C3 O4 -179.2(2)
C1 C2 C3 C4 -0.4(4)
O4 C3 C4 C5 -179.9(2)
C2 C3 C4 C5 1.2(4)
C3 C4 C5 C9 -0.7(3)
C3 C4 C5 C6 178.3(2)
C9 C5 C6 C7 0.4(3)
C4 C5 C6 C7 -178.6(2)
C5 C6 C7 C8 -1.3(3)
C5 C6 C7 C12 177.8(2)
C9 O1 C8 O2 -179.01(19)
C9 O1 C8 C7 0.9(3)
C6 C7 C8 O2 -179.4(2)
C12 C7 C8 O2 1.4(3)
C6 C7 C8 O1 0.7(3)
C12 C7 C8 O1 -178.54(19)
C8 O1 C9 C5 -1.8(3)
C8 O1 C9 C1 178.91(19)
C4 C5 C9 O1 -179.8(2)
C6 C5 C9 O1 1.1(3)
C4 C5 C9 C1 -0.6(3)
C6 C5 C9 C1 -179.6(2)
O3 C1 C9 O1 0.1(3)
C2 C1 C9 O1 -179.35(19)
O3 C1 C9 C5 -179.2(2)
C2 C1 C9 C5 1.4(3)
C6 C7 C12 O5 1.1(3)
C8 C7 C12 O5 -179.77(19)
C22 O8 C13 C14 3.7(3)
C22 O8 C13 C21 -176.6(2)
O8 C13 C14 C15 -179.2(2)
C21 C13 C14 C15 1.1(3)
C23 O9 C15 C16 -172.5(2)
C23 O9 C15 C14 8.5(3)
C13 C14 C15 O9 179.2(2)
C13 C14 C15 C16 0.3(4)
O9 C15 C16 C17 179.6(2)
C14 C15 C16 C17 -1.4(4)
C15 C16 C17 C21 1.1(3)
C15 C16 C17 C18 -178.9(2)
C21 C17 C18 C19 -1.0(3)
C16 C17 C18 C19 179.1(2)
C17 C18 C19 C20 0.6(3)
C17 C18 C19 C24 -179.4(2)
C21 O6 C20 O7 178.95(19)
C21 O6 C20 C19 -1.2(3)
C18 C19 C20 O7 -179.7(2)
C24 C19 C20 O7 0.3(3)
C18 C19 C20 O6 0.4(3)
C24 C19 C20 O6 -179.6(2)
C20 O6 C21 C17 0.8(3)
C20 O6 C21 C13 -179.22(19)
C16 C17 C21 O6 -179.81(19)
C18 C17 C21 O6 0.2(3)
C16 C17 C21 C13 0.2(3)
C18 C17 C21 C13 -179.7(2)
O8 C13 C21 O6 -1.0(3)
C14 C13 C21 O6 178.70(19)
O8 C13 C21 C17 178.9(2)
C14 C13 C21 C17 -1.3(3)
C18 C19 C24 O10 3.5(3)
C20 C19 C24 O10 -176.47(19)
C34 O13 C25 C26 -3.1(3)
C34 O13 C25 C33 176.2(2)
O13 C25 C26 C27 179.2(2)
C33 C25 C26 C27 0.0(3)
C35 O14 C27 C28 1.5(3)
C35 O14 C27 C26 -178.6(2)
C25 C26 C27 O14 179.78(19)
C25 C26 C27 C28 -0.3(3)
O14 C27 C28 C29 -179.8(2)
C26 C27 C28 C29 0.2(3)
C27 C28 C29 C33 0.1(3)
C27 C28 C29 C30 -179.5(2)
C33 C29 C30 C31 0.6(3)
C28 C29 C30 C31 -179.8(2)
C29 C30 C31 C32 -0.6(3)
C29 C30 C31 C36 -180.0(2)
C33 O11 C32 O12 179.87(19)
C33 O11 C32 C31 -0.9(3)
C30 C31 C32 O12 179.9(2)
C36 C31 C32 O12 -0.7(3)
C30 C31 C32 O11 0.7(3)
C36 C31 C32 O11 -179.87(19)
C32 O11 C33 C29 1.0(3)
C32 O11 C33 C25 -179.04(19)
C28 C29 C33 O11 179.65(19)
C30 C29 C33 O11 -0.8(3)
C28 C29 C33 C25 -0.3(3)
C30 C29 C33 C25 179.2(2)
O13 C25 C33 O11 1.0(3)
C26 C25 C33 O11 -179.67(19)
O13 C25 C33 C29 -179.0(2)
C26 C25 C33 C29 0.3(3)
C30 C31 C36 O15 1.5(3)
C32 C31 C36 O15 -177.92(19)
C46 O18 C37 C38 1.2(3)
C46 O18 C37 C45 -178.6(2)
O18 C37 C38 C39 -179.2(2)
C45 C37 C38 C39 0.5(3)
C47 O19 C39 C40 -1.8(3)
C47 O19 C39 C38 178.3(2)
C37 C38 C39 O19 -179.7(2)
C37 C38 C39 C40 0.4(4)
O19 C39 C40 C41 179.6(2)
C38 C39 C40 C41 -0.5(3)
C39 C40 C41 C45 -0.2(3)
C39 C40 C41 C42 179.5(2)
C45 C41 C42 C43 0.1(3)
C40 C41 C42 C43 -179.6(2)
C41 C42 C43 C44 -1.1(3)
C41 C42 C43 C48 178.2(2)
C45 O16 C44 O17 -179.98(19)
C45 O16 C44 C43 0.0(3)
C42 C43 C44 O17 -179.0(2)
C48 C43 C44 O17 1.6(3)
C42 C43 C44 O16 1.1(3)
C48 C43 C44 O16 -178.3(2)
C44 O16 C45 C41 -1.0(3)
C44 O16 C45 C37 178.65(19)
C40 C41 C45 O16 -179.30(19)
C42 C41 C45 O16 1.0(3)
C40 C41 C45 C37 1.1(3)
C42 C41 C45 C37 -178.7(2)
O18 C37 C45 O16 -1.1(3)
C38 C37 C45 O16 179.12(19)
O18 C37 C45 C41 178.5(2)
C38 C37 C45 C41 -1.2(3)
C42 C43 C48 O20 1.2(3)
C44 C43 C48 O20 -179.46(19)

loop_
_cod_related_entry_id
_cod_related_entry_database
_cod_related_entry_code
1 ChemSpider 24645969
